data_7014420
loop_
_publ_author_name
'Yang, Ming-Xing'
'Chen, Li-Juan'
'Lin, Shen'
'Chen, Xiao-Hua'
'Huang, Hua'

_publ_section_title
;
 Inorganic-organic hybrid compounds based on molybdenum oxide chains
 and tetrazolate-bridged polymeric silver cations.
;
_journal_issue 9
_journal_name_full 'Dalton transactions (Cambridge, England : 2003)'
_journal_page_first 1866
_journal_page_last 1872
_journal_paper_doi 10.1039/c0dt00781a
_journal_volume 40
_journal_year 2011
_chemical_formula_moiety 'C12 H8 Ag4 Mo3 N10 O10'
_chemical_formula_sum 'C12 H8 Ag4 Mo3 N10 O10'
_chemical_formula_weight 1171.58
_chemical_name_systematic
;
?
;
_space_group_IT_number 2
_symmetry_cell_setting triclinic
_symmetry_space_group_name_Hall '-P 1'
_symmetry_space_group_name_H-M 'P -1'
_atom_sites_solution_hydrogens geom
_atom_sites_solution_primary direct
_atom_sites_solution_secondary difmap
_audit_creation_method SHELXL-97
_cell_angle_alpha 79.300(10)
_cell_angle_beta 77.552(12)
_cell_angle_gamma 87.280(12)
_cell_formula_units_Z 2
_cell_length_a 7.541(3)
_cell_length_b 12.107(5)
_cell_length_c 13.226(5)
_cell_measurement_reflns_used 3275
_cell_measurement_temperature 293(2)
_cell_measurement_theta_max 27.3948
_cell_measurement_theta_min 3.1978
_cell_volume 1158.6(8)
_computing_cell_refinement '(CrystalClear; Rigaku, 2002)'
_computing_data_collection '(CrystalClear; Rigaku, 2002)'
_computing_data_reduction '(CrystalClear; Rigaku, 2002)'
_computing_molecular_graphics 'SHELXL-97 (Sheldrick, 1997)'
_computing_publication_material 'SHELXL-97 (Sheldrick, 1997)'
_computing_structure_refinement 'SHELXL-97 (Sheldrick, 1997)'
_computing_structure_solution 'SHELXS-97 (Sheldrick, 1990)'
_diffrn_ambient_temperature 293(2)
_diffrn_detector_area_resol_mean 14.6306
_diffrn_measured_fraction_theta_full 0.949
_diffrn_measured_fraction_theta_max 0.949
_diffrn_measurement_device_type 'Rigaku Mercury CCD'
_diffrn_measurement_method '\w scan'
_diffrn_radiation_monochromator graphite
_diffrn_radiation_source 'fine-focus sealed tube'
_diffrn_radiation_type MoK\a
_diffrn_radiation_wavelength 0.71073
_diffrn_reflns_av_R_equivalents 0.0283
_diffrn_reflns_av_sigmaI/netI 0.0426
_diffrn_reflns_limit_h_max 8
_diffrn_reflns_limit_h_min -8
_diffrn_reflns_limit_k_max 14
_diffrn_reflns_limit_k_min -13
_diffrn_reflns_limit_l_max 15
_diffrn_reflns_limit_l_min -15
_diffrn_reflns_number 7322
_diffrn_reflns_theta_full 25.00
_diffrn_reflns_theta_max 25.00
_diffrn_reflns_theta_min 2.55
_exptl_absorpt_coefficient_mu 4.954
_exptl_absorpt_correction_T_max 0.7898
_exptl_absorpt_correction_T_min 0.3180
_exptl_absorpt_correction_type multi-scan
_exptl_absorpt_process_details '(CrystalClear; Rigaku, 2002)'
_exptl_crystal_colour white
_exptl_crystal_density_diffrn 3.358
_exptl_crystal_density_method 'not measured'
_exptl_crystal_description Prism
_exptl_crystal_F_000 1088
_exptl_crystal_size_max 0.30
_exptl_crystal_size_mid 0.08
_exptl_crystal_size_min 0.05
_refine_diff_density_max 1.006
_refine_diff_density_min -1.289
_refine_diff_density_rms 0.150
_refine_ls_extinction_method none
_refine_ls_goodness_of_fit_ref 1.042
_refine_ls_hydrogen_treatment constr
_refine_ls_matrix_type full
_refine_ls_number_parameters 352
_refine_ls_number_reflns 3870
_refine_ls_number_restraints 0
_refine_ls_restrained_S_all 1.042
_refine_ls_R_factor_all 0.0348
_refine_ls_R_factor_gt 0.0291
_refine_ls_shift/su_max 0.000
_refine_ls_shift/su_mean 0.000
_refine_ls_structure_factor_coef Fsqd
_refine_ls_weighting_details 'calc w=1/[\s^2^(Fo^2^)+(0.0344P)^2^+0.4240P] where P=(Fo^2^+2Fc^2^)/3'
_refine_ls_weighting_scheme calc
_refine_ls_wR_factor_gt 0.0669
_refine_ls_wR_factor_ref 0.0707
_reflns_number_gt 3438
_reflns_number_total 3870
_reflns_threshold_expression >2sigma(I)
_cod_data_source_file C0DT00781A.TXT
_cod_data_source_block 1
_cod_depositor_comments
;
The following automatic conversions were performed:
'_symmetry_cell_setting' value 'Triclinic' changed to 'triclinic'
according to '/home/saulius/struct/CIF-dictionaries/cif_core.dic'
dictionary named 'cif_core.dic' version 2.4.1 from
2010-06-29.

'_exptl_absorpt_correction_type' value 'Multi-scan' changed
to 'multi-scan' according to
'/home/saulius/struct/CIF-dictionaries/cif_core.dic' dictionary named
'cif_core.dic' version 2.4.1 from 2010-06-29.

Automatic conversion script
Id: cif_fix_enum 1555 2011-01-17 13:19:09Z saulius 
;
_cod_original_cell_volume 1158.7(8)
_cod_database_code 7014420

loop_
_symmetry_equiv_pos_as_xyz
'x, y, z'
'-x, -y, -z'

loop_
_atom_site_label
_atom_site_type_symbol
_atom_site_fract_x
_atom_site_fract_y
_atom_site_fract_z
_atom_site_U_iso_or_equiv
_atom_site_adp_type
_atom_site_occupancy
_atom_site_symmetry_multiplicity
_atom_site_calc_flag
_atom_site_refinement_flags
_atom_site_disorder_assembly
_atom_site_disorder_group
Ag1 Ag 0.56118(6) 0.15951(4) 0.34060(4) 0.02824(13) Uani 1 1 d . . .
Ag2 Ag 0.78764(7) 0.46214(4) 0.39592(4) 0.03038(14) Uani 1 1 d . . .
Ag3 Ag 0.86837(6) 0.38682(4) -0.34509(4) 0.02624(13) Uani 1 1 d . . .
Ag4 Ag 1.19654(7) 0.32351(4) 0.18742(4) 0.03166(14) Uani 1 1 d . . .
Mo1 Mo 0.71108(6) 0.37930(4) 0.13463(3) 0.01292(12) Uani 1 1 d . . .
Mo2 Mo 1.02645(6) 0.39310(4) -0.08431(3) 0.01131(12) Uani 1 1 d . . .
Mo3 Mo 0.52355(6) 0.38624(4) -0.07158(3) 0.01225(12) Uani 1 1 d . . .
O1 O 1.0546(5) 0.2513(3) -0.0682(3) 0.0246(9) Uani 1 1 d . . .
O2 O 0.4710(5) 0.2503(3) -0.0147(3) 0.0236(9) Uani 1 1 d . . .
O3 O 0.6743(5) 0.4048(3) 0.2626(3) 0.0215(9) Uani 1 1 d . . .
O4 O 0.6105(5) 0.3799(3) -0.2013(3) 0.0225(9) Uani 1 1 d . . .
O5 O 0.6997(5) 0.2359(3) 0.1495(3) 0.0243(9) Uani 1 1 d . . .
O6 O 1.2717(4) 0.4305(3) -0.0803(3) 0.0150(8) Uani 1 1 d . . .
O7 O 1.0283(5) 0.4314(3) -0.2181(3) 0.0212(9) Uani 1 1 d . . .
O8 O 0.9695(4) 0.4105(3) 0.0833(3) 0.0134(8) Uani 1 1 d . . .
O9 O 0.7639(4) 0.3994(3) -0.0389(3) 0.0135(8) Uani 1 1 d . . .
O10 O 0.4798(4) 0.4267(3) 0.0932(3) 0.0136(8) Uani 1 1 d . . .
N1 N 1.1430(6) -0.2459(4) 0.4299(4) 0.0212(11) Uani 1 1 d . . .
N2 N 1.1831(6) -0.2788(4) 0.5255(4) 0.0218(11) Uani 1 1 d . . .
N3 N 1.2157(7) -0.1877(4) 0.5619(4) 0.0264(12) Uani 1 1 d . . .
N4 N 1.1981(7) -0.0952(4) 0.4894(4) 0.0281(12) Uani 1 1 d . . .
N5 N 1.1500(7) 0.1292(4) 0.2101(4) 0.0325(13) Uani 1 1 d . . .
N6 N 0.7576(6) -0.3978(4) 0.4919(4) 0.0213(11) Uani 1 1 d . . .
N7 N 0.7889(6) -0.4321(4) 0.5906(4) 0.0224(11) Uani 1 1 d . . .
N8 N 0.7411(6) -0.3514(4) 0.6461(3) 0.0197(11) Uani 1 1 d . . .
N9 N 0.6779(6) -0.2629(4) 0.5859(4) 0.0226(11) Uani 1 1 d . . .
N10 N 0.6220(7) -0.0183(4) 0.3178(4) 0.0252(11) Uani 1 1 d . . .
C1 C 1.1544(7) -0.1326(5) 0.4098(4) 0.0205(13) Uani 1 1 d . . .
C2 C 1.1356(7) -0.0598(5) 0.3091(5) 0.0214(13) Uani 1 1 d . . .
C3 C 1.1487(8) 0.0573(5) 0.2997(5) 0.0243(13) Uani 1 1 d . . .
H3A H 1.1569 0.0861 0.3590 0.029 Uiso 1 1 calc R . .
C4 C 1.1359(11) 0.0862(6) 0.1261(6) 0.050(2) Uani 1 1 d . . .
H4A H 1.1425 0.1349 0.0622 0.060 Uiso 1 1 calc R . .
C5 C 1.1118(13) -0.0277(6) 0.1294(6) 0.060(3) Uani 1 1 d . . .
H5A H 1.0942 -0.0536 0.0704 0.072 Uiso 1 1 calc R . .
C6 C 1.1147(10) -0.1009(6) 0.2217(5) 0.0428(19) Uani 1 1 d . . .
H6A H 1.1026 -0.1777 0.2253 0.051 Uiso 1 1 calc R . .
C7 C 0.6921(7) -0.2919(4) 0.4907(4) 0.0162(12) Uani 1 1 d . . .
C8 C 0.6550(7) -0.2123(4) 0.3985(4) 0.0177(12) Uani 1 1 d . . .
C9 C 0.6516(8) -0.0972(5) 0.3987(5) 0.0240(13) Uani 1 1 d . . .
H9A H 0.6710 -0.0735 0.4584 0.029 Uiso 1 1 calc R . .
C10 C 0.5991(8) -0.0539(5) 0.2307(5) 0.0276(14) Uani 1 1 d . . .
H10A H 0.5800 -0.0005 0.1737 0.033 Uiso 1 1 calc R . .
C11 C 0.6028(8) -0.1659(5) 0.2223(5) 0.0293(15) Uani 1 1 d . . .
H11A H 0.5887 -0.1872 0.1605 0.035 Uiso 1 1 calc R . .
C12 C 0.6277(8) -0.2460(5) 0.3074(4) 0.0237(13) Uani 1 1 d . . .
H12A H 0.6263 -0.3220 0.3042 0.028 Uiso 1 1 calc R . .

loop_
_atom_site_aniso_label
_atom_site_aniso_U_11
_atom_site_aniso_U_22
_atom_site_aniso_U_33
_atom_site_aniso_U_23
_atom_site_aniso_U_13
_atom_site_aniso_U_12
Ag1 0.0430(3) 0.0188(3) 0.0220(3) -0.00359(19) -0.0063(2) 0.0059(2)
Ag2 0.0524(3) 0.0193(3) 0.0220(3) -0.00346(19) -0.0130(2) -0.0034(2)
Ag3 0.0356(3) 0.0218(3) 0.0226(3) -0.00731(19) -0.0064(2) 0.00073(19)
Ag4 0.0393(3) 0.0273(3) 0.0286(3) 0.0045(2) -0.0139(2) -0.0085(2)
Mo1 0.0124(2) 0.0160(3) 0.0101(2) 0.00101(19) -0.00393(18) -0.00243(18)
Mo2 0.0088(2) 0.0146(2) 0.0116(2) -0.00304(18) -0.00366(18) -0.00085(17)
Mo3 0.0093(2) 0.0157(3) 0.0136(2) -0.00460(19) -0.00482(19) 0.00001(17)
O1 0.026(2) 0.018(2) 0.033(2) -0.0084(18) -0.0098(19) -0.0002(16)
O2 0.022(2) 0.022(2) 0.029(2) -0.0035(18) -0.0093(18) -0.0063(16)
O3 0.020(2) 0.033(2) 0.013(2) -0.0031(17) -0.0077(16) -0.0054(17)
O4 0.0163(19) 0.032(2) 0.020(2) -0.0091(18) -0.0009(17) -0.0019(16)
O5 0.027(2) 0.018(2) 0.027(2) 0.0006(17) -0.0051(18) -0.0035(16)
O6 0.0119(18) 0.017(2) 0.0167(19) -0.0033(16) -0.0026(15) -0.0026(14)
O7 0.0177(19) 0.033(2) 0.015(2) -0.0048(17) -0.0070(16) -0.0037(16)
O8 0.0060(16) 0.021(2) 0.0137(19) 0.0001(15) -0.0066(14) -0.0003(14)
O9 0.0079(17) 0.021(2) 0.0136(19) -0.0033(16) -0.0054(15) -0.0006(14)
O10 0.0114(17) 0.017(2) 0.0133(19) -0.0027(15) -0.0037(15) -0.0036(14)
N1 0.027(3) 0.019(3) 0.018(3) 0.000(2) -0.008(2) -0.001(2)
N2 0.031(3) 0.019(3) 0.016(3) -0.003(2) -0.007(2) -0.005(2)
N3 0.041(3) 0.023(3) 0.019(3) -0.004(2) -0.013(2) 0.000(2)
N4 0.044(3) 0.019(3) 0.024(3) 0.001(2) -0.014(2) -0.004(2)
N5 0.045(3) 0.019(3) 0.033(3) 0.009(2) -0.017(3) -0.006(2)
N6 0.031(3) 0.020(3) 0.017(3) -0.007(2) -0.010(2) 0.005(2)
N7 0.033(3) 0.018(3) 0.017(3) -0.003(2) -0.006(2) 0.002(2)
N8 0.028(3) 0.013(2) 0.017(2) 0.000(2) -0.005(2) 0.0025(19)
N9 0.032(3) 0.017(3) 0.020(3) -0.007(2) -0.007(2) 0.004(2)
N10 0.039(3) 0.017(3) 0.019(3) -0.003(2) -0.006(2) 0.003(2)
C1 0.024(3) 0.015(3) 0.022(3) -0.001(2) -0.005(3) -0.003(2)
C2 0.022(3) 0.018(3) 0.025(3) 0.003(2) -0.011(3) -0.002(2)
C3 0.028(3) 0.022(3) 0.026(3) -0.004(3) -0.012(3) 0.000(2)
C4 0.083(6) 0.033(4) 0.038(4) 0.016(3) -0.041(4) -0.016(4)
C5 0.123(8) 0.035(5) 0.036(4) 0.004(4) -0.050(5) -0.021(5)
C6 0.079(5) 0.026(4) 0.031(4) -0.002(3) -0.029(4) -0.006(3)
C7 0.015(3) 0.018(3) 0.016(3) -0.005(2) -0.002(2) -0.002(2)
C8 0.019(3) 0.015(3) 0.019(3) -0.004(2) -0.005(2) 0.001(2)
C9 0.038(3) 0.020(3) 0.018(3) -0.003(2) -0.015(3) 0.005(3)
C10 0.041(4) 0.022(3) 0.021(3) 0.000(3) -0.012(3) 0.002(3)
C11 0.042(4) 0.025(3) 0.026(3) -0.012(3) -0.012(3) 0.003(3)
C12 0.034(3) 0.018(3) 0.022(3) -0.005(2) -0.010(3) 0.004(2)

loop_
_atom_type_symbol
_atom_type_description
_atom_type_scat_dispersion_real
_atom_type_scat_dispersion_imag
_atom_type_scat_source
C C 0.0033 0.0016 'International Tables Vol C Tables 4.2.6.8 and 6.1.1.4'
H H 0.0000 0.0000 'International Tables Vol C Tables 4.2.6.8 and 6.1.1.4'
N N 0.0061 0.0033 'International Tables Vol C Tables 4.2.6.8 and 6.1.1.4'
O O 0.0106 0.0060 'International Tables Vol C Tables 4.2.6.8 and 6.1.1.4'
Mo Mo -1.6832 0.6857 'International Tables Vol C Tables 4.2.6.8 and 6.1.1.4'
Ag Ag -0.8971 1.1015 'International Tables Vol C Tables 4.2.6.8 and 6.1.1.4'

loop_
_geom_angle_atom_site_label_1
_geom_angle_atom_site_label_2
_geom_angle_atom_site_label_3
_geom_angle
_geom_angle_site_symmetry_1
_geom_angle_site_symmetry_3
_geom_angle_publ_flag
N10 Ag1 N9 138.56(18) . 2_656 ?
N10 Ag1 N3 101.07(17) . 2_756 ?
N9 Ag1 N3 101.20(17) 2_656 2_756 ?
N10 Ag1 O5 92.00(15) . . ?
N9 Ag1 O5 114.63(15) 2_656 . ?
N3 Ag1 O5 105.85(15) 2_756 . ?
N6 Ag2 N2 120.42(17) 1_565 2_756 ?
N6 Ag2 O3 141.17(15) 1_565 . ?
N2 Ag2 O3 90.85(15) 2_756 . ?
N6 Ag2 O7 99.32(15) 1_565 2_765 ?
N2 Ag2 O7 128.58(14) 2_756 2_765 ?
O3 Ag2 O7 73.25(12) . 2_765 ?
N6 Ag2 Ag3 66.71(12) 1_565 2_765 ?
N2 Ag2 Ag3 117.08(12) 2_756 2_765 ?
O3 Ag2 Ag3 121.61(9) . 2_765 ?
O7 Ag2 Ag3 48.88(8) 2_765 2_765 ?
N1 Ag3 N7 122.17(17) 2_755 1_564 ?
N1 Ag3 O4 109.89(15) 2_755 . ?
N7 Ag3 O4 89.34(15) 1_564 . ?
N1 Ag3 O7 137.72(15) 2_755 . ?
N7 Ag3 O7 97.21(15) 1_564 . ?
O4 Ag3 O7 83.03(13) . . ?
N1 Ag3 Ag2 121.10(12) 2_755 2_765 ?
N7 Ag3 Ag2 71.40(12) 1_564 2_765 ?
O4 Ag3 Ag2 128.32(10) . 2_765 ?
O7 Ag3 Ag2 54.14(9) . 2_765 ?
N5 Ag4 N8 104.57(17) . 2_756 ?
N5 Ag4 O10 126.44(16) . 1_655 ?
N8 Ag4 O10 89.38(14) 2_756 1_655 ?
N5 Ag4 O8 104.41(15) . . ?
N8 Ag4 O8 132.31(13) 2_756 . ?
O10 Ag4 O8 102.61(11) 1_655 . ?
O5 Mo1 O3 104.26(19) . . ?
O5 Mo1 O8 103.67(16) . . ?
O3 Mo1 O8 102.23(16) . . ?
O5 Mo1 O10 101.60(17) . . ?
O3 Mo1 O10 102.73(16) . . ?
O8 Mo1 O10 138.51(14) . . ?
O5 Mo1 O9 92.04(16) . . ?
O3 Mo1 O9 163.70(16) . . ?
O8 Mo1 O9 73.28(13) . . ?
O10 Mo1 O9 73.47(13) . . ?
O5 Mo1 O6 168.56(16) . 2_765 ?
O3 Mo1 O6 87.07(16) . 2_765 ?
O8 Mo1 O6 74.86(13) . 2_765 ?
O10 Mo1 O6 73.91(13) . 2_765 ?
O9 Mo1 O6 76.64(13) . 2_765 ?
O1 Mo2 O7 102.95(19) . . ?
O1 Mo2 O6 97.53(16) . . ?
O7 Mo2 O6 101.38(16) . . ?
O1 Mo2 O9 98.95(16) . . ?
O7 Mo2 O9 95.32(16) . . ?
O6 Mo2 O9 153.21(16) . . ?
O1 Mo2 O8 98.57(16) . . ?
O7 Mo2 O8 157.07(16) . . ?
O6 Mo2 O8 83.38(13) . . ?
O9 Mo2 O8 73.40(13) . . ?
O1 Mo2 O8 168.08(16) . 2_765 ?
O7 Mo2 O8 85.99(16) . 2_765 ?
O6 Mo2 O8 72.70(13) . 2_765 ?
O9 Mo2 O8 87.89(13) . 2_765 ?
O8 Mo2 O8 73.93(14) . 2_765 ?
O2 Mo3 O4 104.05(19) . . ?
O2 Mo3 O6 94.54(16) . 1_455 ?
O4 Mo3 O6 99.33(16) . 1_455 ?
O2 Mo3 O9 101.22(16) . . ?
O4 Mo3 O9 93.94(16) . . ?
O6 Mo3 O9 156.29(15) 1_455 . ?
O2 Mo3 O10 159.08(16) . 2_665 ?
O4 Mo3 O10 95.64(16) . 2_665 ?
O6 Mo3 O10 75.08(13) 1_455 2_665 ?
O9 Mo3 O10 84.18(13) . 2_665 ?
O2 Mo3 O10 87.86(16) . . ?
O4 Mo3 O10 163.32(15) . . ?
O6 Mo3 O10 91.19(13) 1_455 . ?
O9 Mo3 O10 72.00(13) . . ?
O10 Mo3 O10 74.48(14) 2_665 . ?
Mo1 O3 Ag2 149.1(2) . . ?
Mo3 O4 Ag3 149.3(2) . . ?
Mo1 O5 Ag1 108.02(18) . . ?
Mo2 O6 Mo3 151.0(2) . 1_655 ?
Mo2 O6 Mo1 104.77(15) . 2_765 ?
Mo3 O6 Mo1 103.32(14) 1_655 2_765 ?
Mo2 O7 Ag3 138.8(2) . . ?
Mo2 O7 Ag2 143.69(19) . 2_765 ?
Ag3 O7 Ag2 76.98(11) . 2_765 ?
Mo1 O8 Mo2 105.13(15) . . ?
Mo1 O8 Mo2 100.79(14) . 2_765 ?
Mo2 O8 Mo2 106.07(14) . 2_765 ?
Mo1 O8 Ag4 120.81(16) . . ?
Mo2 O8 Ag4 116.25(14) . . ?
Mo2 O8 Ag4 105.82(13) 2_765 . ?
Mo2 O9 Mo3 148.1(2) . . ?
Mo2 O9 Mo1 105.43(15) . . ?
Mo3 O9 Mo1 104.79(14) . . ?
Mo1 O10 Mo3 105.36(15) . 2_665 ?
Mo1 O10 Mo3 102.71(14) . . ?
Mo3 O10 Mo3 105.52(14) 2_665 . ?
Mo1 O10 Ag4 119.54(16) . 1_455 ?
Mo3 O10 Ag4 118.45(14) 2_665 1_455 ?
Mo3 O10 Ag4 103.21(13) . 1_455 ?
N2 N1 C1 105.6(5) . . ?
N2 N1 Ag3 113.6(3) . 2_755 ?
C1 N1 Ag3 139.4(4) . 2_755 ?
N3 N2 N1 108.7(4) . . ?
N3 N2 Ag2 126.4(4) . 2_756 ?
N1 N2 Ag2 124.7(3) . 2_756 ?
N2 N3 N4 108.9(5) . . ?
N2 N3 Ag1 129.6(4) . 2_756 ?
N4 N3 Ag1 111.0(4) . 2_756 ?
C1 N4 N3 105.9(5) . . ?
C3 N5 C4 117.3(6) . . ?
C3 N5 Ag4 124.3(4) . . ?
C4 N5 Ag4 118.2(4) . . ?
C7 N6 N7 104.9(4) . . ?
C7 N6 Ag2 140.7(4) . 1_545 ?
N7 N6 Ag2 113.5(3) . 1_545 ?
N8 N7 N6 109.5(4) . . ?
N8 N7 Ag3 126.0(3) . 1_546 ?
N6 N7 Ag3 123.7(3) . 1_546 ?
N7 N8 N9 109.2(4) . . ?
N7 N8 Ag4 131.8(3) . 2_756 ?
N9 N8 Ag4 117.6(3) . 2_756 ?
N8 N9 C7 106.0(4) . . ?
N8 N9 Ag1 119.7(3) . 2_656 ?
C7 N9 Ag1 122.6(4) . 2_656 ?
C9 N10 C10 117.3(5) . . ?
C9 N10 Ag1 120.1(4) . . ?
C10 N10 Ag1 121.6(4) . . ?
N4 C1 N1 110.9(5) . . ?
N4 C1 C2 124.1(5) . . ?
N1 C1 C2 124.9(5) . . ?
C6 C2 C3 117.7(5) . . ?
C6 C2 C1 123.6(5) . . ?
C3 C2 C1 118.6(5) . . ?
N5 C3 C2 123.3(6) . . ?
N5 C3 H3A 118.3 . . ?
C2 C3 H3A 118.3 . . ?
N5 C4 C5 123.4(6) . . ?
N5 C4 H4A 118.3 . . ?
C5 C4 H4A 118.3 . . ?
C6 C5 C4 118.5(7) . . ?
C6 C5 H5A 120.8 . . ?
C4 C5 H5A 120.8 . . ?
C5 C6 C2 119.7(7) . . ?
C5 C6 H6A 120.2 . . ?
C2 C6 H6A 120.2 . . ?
N9 C7 N6 110.4(5) . . ?
N9 C7 C8 122.7(5) . . ?
N6 C7 C8 126.7(5) . . ?
C9 C8 C12 117.0(5) . . ?
C9 C8 C7 119.7(5) . . ?
C12 C8 C7 123.3(5) . . ?
N10 C9 C8 124.0(6) . . ?
N10 C9 H9A 118.0 . . ?
C8 C9 H9A 118.0 . . ?
N10 C10 C11 123.0(6) . . ?
N10 C10 H10A 118.5 . . ?
C11 C10 H10A 118.5 . . ?
C10 C11 C12 118.8(6) . . ?
C10 C11 H11A 120.6 . . ?
C12 C11 H11A 120.6 . . ?
C11 C12 C8 119.8(6) . . ?
C11 C12 H12A 120.1 . . ?
C8 C12 H12A 120.1 . . ?

loop_
_geom_bond_atom_site_label_1
_geom_bond_atom_site_label_2
_geom_bond_distance
_geom_bond_site_symmetry_2
_geom_bond_publ_flag
Ag1 N10 2.241(5) . ?
Ag1 N9 2.290(5) 2_656 ?
Ag1 N3 2.401(5) 2_756 ?
Ag1 O5 2.534(4) . ?
Ag2 N6 2.275(5) 1_565 ?
Ag2 N2 2.292(5) 2_756 ?
Ag2 O3 2.342(4) . ?
Ag2 O7 2.600(4) 2_765 ?
Ag2 Ag3 3.1252(12) 2_765 ?
Ag3 N1 2.223(5) 2_755 ?
Ag3 N7 2.300(5) 1_564 ?
Ag3 O4 2.401(4) . ?
Ag3 O7 2.416(4) . ?
Ag3 Ag2 3.1252(12) 2_765 ?
Ag4 N5 2.349(5) . ?
Ag4 N8 2.434(5) 2_756 ?
Ag4 O10 2.491(3) 1_655 ?
Ag4 O8 2.498(3) . ?
Mo1 O5 1.714(4) . ?
Mo1 O3 1.738(4) . ?
Mo1 O8 1.951(3) . ?
Mo1 O10 1.968(3) . ?
Mo1 O9 2.212(4) . ?
Mo1 O6 2.282(4) 2_765 ?
Mo2 O1 1.699(4) . ?
Mo2 O7 1.741(4) . ?
Mo2 O6 1.939(3) . ?
Mo2 O9 1.943(3) . ?
Mo2 O8 2.213(4) . ?
Mo2 O8 2.383(4) 2_765 ?
Mo3 O2 1.704(4) . ?
Mo3 O4 1.715(4) . ?
Mo3 O6 1.971(3) 1_455 ?
Mo3 O9 1.972(3) . ?
Mo3 O10 2.229(4) 2_665 ?
Mo3 O10 2.274(4) . ?
N1 N2 1.348(6) . ?
N1 C1 1.351(7) . ?
N2 N3 1.335(6) . ?
N3 N4 1.354(7) . ?
N4 C1 1.328(7) . ?
N5 C3 1.333(7) . ?
N5 C4 1.337(9) . ?
N6 C7 1.351(7) . ?
N6 N7 1.363(6) . ?
N7 N8 1.320(6) . ?
N8 N9 1.345(6) . ?
N9 C7 1.350(7) . ?
N9 Ag1 2.290(5) 2_656 ?
N10 C9 1.346(7) . ?
N10 C10 1.349(8) . ?
C1 C2 1.484(8) . ?
C2 C6 1.382(9) . ?
C2 C3 1.407(8) . ?
C3 H3A 0.9300 . ?
C4 C5 1.390(10) . ?
C4 H4A 0.9300 . ?
C5 C6 1.372(9) . ?
C5 H5A 0.9300 . ?
C6 H6A 0.9300 . ?
C7 C8 1.477(7) . ?
C8 C9 1.392(8) . ?
C8 C12 1.399(8) . ?
C9 H9A 0.9300 . ?
C10 C11 1.379(8) . ?
C10 H10A 0.9300 . ?
C11 C12 1.382(8) . ?
C11 H11A 0.9300 . ?
C12 H12A 0.9300 . ?
